data_7225299
loop_
_publ_author_name
'Li, Ying'
'Huang, Haifeng'
'Lin, Xiangyang'
'Pan, Renming'
'Yang, Jun'

_publ_section_title
;
 Oxygen-rich anion based energetic salts with high detonation performances
;
_journal_name_full 'RSC Adv.'
_journal_paper_doi 10.1039/C6RA10756G
_journal_year 2016
_chemical_formula_moiety 'C3 H2 N5 O10, C2 H5 N4'
_chemical_formula_sum 'C5 H7 N9 O10'
_chemical_formula_weight 353.20
_chemical_name_systematic '4-Amino-1,2,4-triazolium 2,2,2-trinitroethyl nitrocarbamate'
_space_group_crystal_system triclinic
_space_group_IT_number 2
_space_group_name_Hall '-P 1'
_space_group_name_H-M_alt 'P -1'
_symmetry_space_group_name_Hall '-P 1'
_symmetry_space_group_name_H-M 'P -1'
_atom_sites_solution_hydrogens mixed
_atom_sites_solution_primary direct
_audit_creation_date 2015-02-05
_audit_creation_method
;
Olex2 1.2
(compiled 2014.07.22 svn.r2960 for OlexSys, GUI svn.r4862)
;
_audit_update_record
;
2016-03-17 deposited with the CCDC.
2016-05-19 downloaded from the CCDC.
;
_cell_angle_alpha 77.305(3)
_cell_angle_beta 82.986(3)
_cell_angle_gamma 80.736(3)
_cell_formula_units_Z 2
_cell_length_a 6.0529(10)
_cell_length_b 9.9796(17)
_cell_length_c 11.0845(18)
_cell_measurement_reflns_used 1909
_cell_measurement_temperature 130
_cell_measurement_theta_max 30.05
_cell_measurement_theta_min 2.53
_cell_volume 642.06(18)
_computing_cell_refinement 'SAINT v7.68A (Bruker, 2009)'
_computing_data_reduction 'SAINT v7.68A (Bruker, 2009)'
_computing_molecular_graphics 'Olex2 (Dolomanov et al., 2009)'
_computing_publication_material 'Olex2 (Dolomanov et al., 2009)'
_computing_structure_refinement 'XL (Sheldrick, 2008)'
_computing_structure_solution 'ShelXS (Sheldrick, 2008)'
_diffrn_ambient_temperature 130
_diffrn_measured_fraction_theta_full 1.000
_diffrn_measured_fraction_theta_max 0.988
_diffrn_measurement_device_type 'Bruker APEX-II CCD'
_diffrn_measurement_method '\f and \w scans'
_diffrn_radiation_monochromator graphite
_diffrn_radiation_type MoK\a
_diffrn_radiation_wavelength 0.71073
_diffrn_reflns_av_R_equivalents 0.0211
_diffrn_reflns_av_unetI/netI 0.0419
_diffrn_reflns_Laue_measured_fraction_full 1.000
_diffrn_reflns_Laue_measured_fraction_max 0.988
_diffrn_reflns_limit_h_max 8
_diffrn_reflns_limit_h_min -8
_diffrn_reflns_limit_k_max 14
_diffrn_reflns_limit_k_min -14
_diffrn_reflns_limit_l_max 13
_diffrn_reflns_limit_l_min -15
_diffrn_reflns_number 6519
_diffrn_reflns_point_group_measured_fraction_full 1.000
_diffrn_reflns_point_group_measured_fraction_max 0.988
_diffrn_reflns_theta_full 25.242
_diffrn_reflns_theta_max 30.583
_diffrn_reflns_theta_min 1.891
_diffrn_standards_number 0
_exptl_absorpt_coefficient_mu 0.175
_exptl_absorpt_correction_T_max 0.7461
_exptl_absorpt_correction_T_min 0.6271
_exptl_absorpt_correction_type multi-scan
_exptl_absorpt_process_details
;
SADABS-2008/1 (Bruker,2008) was used for absorption correction.
wR2(int) was 0.0637 before and 0.0319 after correction.
The Ratio of minimum to maximum transmission is 0.8405.
The \l/2 correction factor is 0.0015.
;
_exptl_crystal_colour colourless
_exptl_crystal_density_diffrn 1.827
_exptl_crystal_description block
_exptl_crystal_F_000 360
_exptl_crystal_size_max 0.25
_exptl_crystal_size_mid 0.2
_exptl_crystal_size_min 0.15
_refine_diff_density_max 0.435
_refine_diff_density_min -0.300
_refine_diff_density_rms 0.055
_refine_ls_extinction_method none
_refine_ls_goodness_of_fit_ref 1.030
_refine_ls_hydrogen_treatment mixed
_refine_ls_matrix_type full
_refine_ls_number_parameters 222
_refine_ls_number_reflns 3904
_refine_ls_number_restraints 0
_refine_ls_restrained_S_all 1.030
_refine_ls_R_factor_all 0.0624
_refine_ls_R_factor_gt 0.0415
_refine_ls_shift/su_max 0.000
_refine_ls_shift/su_mean 0.000
_refine_ls_structure_factor_coef Fsqd
_refine_ls_weighting_details 'w=1/[\s^2^(Fo^2^)+(0.0410P)^2^+0.1346P] where P=(Fo^2^+2Fc^2^)/3'
_refine_ls_weighting_scheme calc
_refine_ls_wR_factor_gt 0.0910
_refine_ls_wR_factor_ref 0.1006
_reflns_Friedel_coverage 0.000
_reflns_number_gt 2860
_reflns_number_total 3904
_reflns_threshold_expression 'I > 2\s(I)'
_cod_data_source_file c6ra10756g1.cif
_cod_data_source_block mo_dm15123_0m
_cod_database_code 7225299
_shelxl_version_number 2014-3
_shelx_space_group_comment
;
The symmetry employed for this shelxl refinement is uniquely defined
by the following loop, which should always be used as a source of
symmetry information in preference to the above space-group names.
They are only intended as comments.
;
_shelx_estimated_absorpt_t_max 0.974
_shelx_estimated_absorpt_t_min 0.957
_olex2_refinement_description
;
1. Fixed Uiso
 At 1.2 times of:
  All C(H) groups, All C(H,H) groups, All N(H,H) groups
2.a Rotating group:
 N6(H6A,H6B)
2.b Secondary CH2 refined with riding coordinates:
 C2(H2A,H2B)
2.c Aromatic/amide H refined with riding coordinates:
 C4(H4), C5(H5)
;
_olex2_submission_special_instructions 'No special instructions were received'

loop_
_space_group_symop_operation_xyz
'x, y, z'
'-x, -y, -z'

loop_
_atom_site_label
_atom_site_type_symbol
_atom_site_fract_x
_atom_site_fract_y
_atom_site_fract_z
_atom_site_U_iso_or_equiv
_atom_site_adp_type
_atom_site_occupancy
_atom_site_site_symmetry_order
_atom_site_calc_flag
_atom_site_refinement_flags_posn
O1 O -0.1035(2) 0.03281(13) 0.14607(11) 0.0329(3) Uani 1 1 d .
O2 O -0.0439(2) 0.10795(12) 0.30760(11) 0.0320(3) Uani 1 1 d .
O3 O 0.43367(19) 0.02150(12) 0.31134(11) 0.0299(3) Uani 1 1 d .
O4 O 0.3072(2) -0.13356(13) 0.46338(10) 0.0352(3) Uani 1 1 d .
O5 O 0.1516(2) -0.33162(12) 0.34875(11) 0.0346(3) Uani 1 1 d .
O6 O -0.1485(2) -0.18756(13) 0.37903(12) 0.0360(3) Uani 1 1 d .
O7 O 0.50290(17) -0.21469(11) 0.18307(9) 0.0219(2) Uani 1 1 d .
O8 O 0.59262(18) -0.18765(11) -0.02245(9) 0.0257(2) Uani 1 1 d .
O9 O 0.97187(19) -0.33988(14) -0.06947(10) 0.0324(3) Uani 1 1 d .
O10 O 1.18821(19) -0.39523(12) 0.07818(11) 0.0309(3) Uani 1 1 d .
N1 N -0.0097(2) 0.02720(13) 0.23846(12) 0.0238(3) Uani 1 1 d .
N2 N 0.3171(2) -0.06788(13) 0.35759(12) 0.0227(3) Uani 1 1 d .
N3 N 0.0444(2) -0.21690(13) 0.33911(12) 0.0238(3) Uani 1 1 d .
N4 N 0.8379(2) -0.31279(13) 0.12678(11) 0.0229(3) Uani 1 1 d .
N5 N 1.0006(2) -0.34885(13) 0.04031(12) 0.0211(3) Uani 1 1 d .
C1 C 0.1686(2) -0.09905(14) 0.26876(13) 0.0189(3) Uani 1 1 d .
C2 C 0.3015(2) -0.12555(15) 0.15003(13) 0.0204(3) Uani 1 1 d .
H2A H 0.2134 -0.1700 0.1042 0.024 Uiso 1 1 calc R
H2B H 0.3374 -0.0371 0.0963 0.024 Uiso 1 1 calc R
C3 C 0.6463(2) -0.23659(14) 0.08168(13) 0.0193(3) Uani 1 1 d .
N6 N 0.2493(2) -0.46261(14) -0.35548(12) 0.0240(3) Uani 1 1 d .
H6A H 0.1316 -0.4008 -0.3642 0.029 Uiso 1 1 d GR
H6B H 0.2158 -0.5333 -0.2995 0.029 Uiso 1 1 d GR
N7 N 0.42398(19) -0.40648(12) -0.31956(11) 0.0180(2) Uani 1 1 d .
N8 N 0.6313(2) -0.32422(13) -0.22309(12) 0.0219(3) Uani 1 1 d .
N9 N 0.7513(2) -0.33503(13) -0.33341(11) 0.0219(3) Uani 1 1 d .
C4 C 0.4361(2) -0.36608(15) -0.21405(13) 0.0213(3) Uani 1 1 d .
H4 H 0.3245 -0.3676 -0.1458 0.026 Uiso 1 1 calc R
C5 C 0.6197(2) -0.38563(15) -0.39054(13) 0.0194(3) Uani 1 1 d .
H5 H 0.6555 -0.4054 -0.4712 0.023 Uiso 1 1 calc R
H8 H 0.685(3) -0.295(2) -0.1688(19) 0.038(6) Uiso 1 1 d .

loop_
_atom_site_aniso_label
_atom_site_aniso_U_11
_atom_site_aniso_U_22
_atom_site_aniso_U_33
_atom_site_aniso_U_23
_atom_site_aniso_U_13
_atom_site_aniso_U_12
O1 0.0304(6) 0.0370(7) 0.0295(6) -0.0042(5) -0.0122(5) 0.0042(5)
O2 0.0328(6) 0.0270(6) 0.0357(7) -0.0121(5) -0.0023(5) 0.0048(5)
O3 0.0279(6) 0.0275(6) 0.0373(7) -0.0099(5) -0.0058(5) -0.0058(5)
O4 0.0415(7) 0.0449(7) 0.0188(6) -0.0035(5) -0.0074(5) -0.0049(6)
O5 0.0393(7) 0.0226(6) 0.0372(7) 0.0014(5) -0.0015(5) -0.0020(5)
O6 0.0266(6) 0.0393(7) 0.0375(7) -0.0010(5) 0.0057(5) -0.0071(5)
O7 0.0223(5) 0.0259(5) 0.0153(5) -0.0042(4) -0.0009(4) 0.0024(4)
O8 0.0330(6) 0.0260(5) 0.0166(5) -0.0048(4) -0.0016(4) 0.0001(5)
O9 0.0233(6) 0.0562(8) 0.0202(6) -0.0149(5) 0.0005(4) -0.0054(5)
O10 0.0264(6) 0.0332(6) 0.0317(6) -0.0100(5) -0.0045(5) 0.0063(5)
N1 0.0225(6) 0.0215(6) 0.0252(7) -0.0026(5) -0.0020(5) 0.0002(5)
N2 0.0220(6) 0.0253(6) 0.0219(6) -0.0091(5) -0.0045(5) 0.0013(5)
N3 0.0248(6) 0.0252(6) 0.0201(6) -0.0011(5) -0.0020(5) -0.0049(5)
N4 0.0245(6) 0.0242(6) 0.0184(6) -0.0060(5) 0.0012(5) 0.0009(5)
N5 0.0224(6) 0.0211(6) 0.0214(6) -0.0070(5) 0.0016(5) -0.0069(5)
C1 0.0194(7) 0.0178(6) 0.0188(7) -0.0022(5) -0.0032(5) -0.0012(5)
C2 0.0217(7) 0.0216(7) 0.0168(7) -0.0033(5) -0.0018(5) -0.0005(5)
C3 0.0251(7) 0.0167(6) 0.0174(7) -0.0061(5) 0.0012(5) -0.0050(5)
N6 0.0183(6) 0.0325(7) 0.0227(7) -0.0037(5) -0.0039(5) -0.0093(5)
N7 0.0168(5) 0.0206(6) 0.0163(6) -0.0028(4) -0.0019(4) -0.0028(4)
N8 0.0263(6) 0.0234(6) 0.0179(6) -0.0075(5) -0.0022(5) -0.0040(5)
N9 0.0208(6) 0.0251(6) 0.0206(6) -0.0066(5) -0.0002(5) -0.0044(5)
C4 0.0204(7) 0.0236(7) 0.0187(7) -0.0052(6) 0.0004(5) -0.0002(5)
C5 0.0176(6) 0.0223(7) 0.0183(7) -0.0049(5) 0.0005(5) -0.0033(5)

loop_
_atom_type_symbol
_atom_type_description
_atom_type_scat_dispersion_real
_atom_type_scat_dispersion_imag
_atom_type_scat_source
C C 0.0033 0.0016 'International Tables Vol C Tables 4.2.6.8 and 6.1.1.4'
H H 0.0000 0.0000 'International Tables Vol C Tables 4.2.6.8 and 6.1.1.4'
N N 0.0061 0.0033 'International Tables Vol C Tables 4.2.6.8 and 6.1.1.4'
O O 0.0106 0.0060 'International Tables Vol C Tables 4.2.6.8 and 6.1.1.4'

loop_
_geom_angle_atom_site_label_1
_geom_angle_atom_site_label_2
_geom_angle_atom_site_label_3
_geom_angle
C3 O7 C2 112.54(11)
O1 N1 C1 114.58(12)
O2 N1 O1 127.60(13)
O2 N1 C1 117.81(12)
O3 N2 C1 114.26(12)
O4 N2 O3 127.96(13)
O4 N2 C1 117.78(13)
O5 N3 C1 115.34(12)
O6 N3 O5 127.11(14)
O6 N3 C1 117.55(12)
N5 N4 C3 115.50(12)
O9 N5 O10 120.06(12)
O9 N5 N4 124.31(12)
O10 N5 N4 115.63(12)
N2 C1 N1 107.47(11)
N3 C1 N1 106.33(11)
N3 C1 N2 107.36(11)
C2 C1 N1 109.13(11)
C2 C1 N2 111.69(12)
C2 C1 N3 114.51(11)
O7 C2 C1 107.41(11)
O7 C2 H2A 110.2
O7 C2 H2B 110.2
C1 C2 H2A 110.2
C1 C2 H2B 110.2
H2A C2 H2B 108.5
O8 C3 O7 120.64(13)
O8 C3 N4 133.12(14)
N4 C3 O7 106.20(12)
H6A N6 H6B 109.0
N7 N6 H6A 109.7
N7 N6 H6B 110.0
C4 N7 N6 128.94(12)
C4 N7 C5 106.83(12)
C5 N7 N6 124.22(12)
N9 N8 H8 120.9(14)
C4 N8 N9 112.22(12)
C4 N8 H8 126.8(14)
C5 N9 N8 103.70(12)
N7 C4 H4 126.9
N8 C4 N7 106.30(13)
N8 C4 H4 126.9
N7 C5 H5 124.5
N9 C5 N7 110.95(13)
N9 C5 H5 124.5

loop_
_geom_bond_atom_site_label_1
_geom_bond_atom_site_label_2
_geom_bond_distance
O1 N1 1.2169(16)
O2 N1 1.2077(17)
O3 N2 1.2123(17)
O4 N2 1.2108(17)
O5 N3 1.2113(17)
O6 N3 1.2103(17)
O7 C2 1.4244(17)
O7 C3 1.3685(17)
O8 C3 1.2120(17)
O9 N5 1.2320(16)
O10 N5 1.2415(16)
N1 C1 1.5261(18)
N2 C1 1.5216(19)
N3 C1 1.5150(19)
N4 N5 1.3512(17)
N4 C3 1.3652(19)
C1 C2 1.508(2)
C2 H2A 0.9900
C2 H2B 0.9900
N6 H6A 0.8644
N6 H6B 0.8644
N6 N7 1.4079(16)
N7 C4 1.3317(18)
N7 C5 1.3586(18)
N8 N9 1.3604(17)
N8 C4 1.3005(19)
N8 H8 0.84(2)
N9 C5 1.2977(18)
C4 H4 0.9500
C5 H5 0.9500

loop_
_geom_hbond_atom_site_label_D
_geom_hbond_atom_site_label_H
_geom_hbond_atom_site_label_A
_geom_hbond_distance_DH
_geom_hbond_distance_HA
_geom_hbond_distance_DA
_geom_hbond_angle_DHA
N8 H8 O8 0.84(2) 2.11(2) 2.8215(16) 142.3(18)
N8 H8 O9 0.84(2) 2.10(2) 2.7948(17) 139.0(18)

loop_
_geom_torsion_atom_site_label_1
_geom_torsion_atom_site_label_2
_geom_torsion_atom_site_label_3
_geom_torsion_atom_site_label_4
_geom_torsion
O1 N1 C1 N2 162.18(12)
O1 N1 C1 N3 -83.11(14)
O1 N1 C1 C2 40.89(16)
O2 N1 C1 N2 -18.70(17)
O2 N1 C1 N3 96.01(14)
O2 N1 C1 C2 -139.99(13)
O3 N2 C1 N1 -68.79(15)
O3 N2 C1 N3 177.18(11)
O3 N2 C1 C2 50.87(16)
O4 N2 C1 N1 111.58(14)
O4 N2 C1 N3 -2.45(17)
O4 N2 C1 C2 -128.75(14)
O5 N3 C1 N1 165.50(12)
O5 N3 C1 N2 -79.71(15)
O5 N3 C1 C2 44.91(17)
O6 N3 C1 N1 -14.34(17)
O6 N3 C1 N2 100.45(15)
O6 N3 C1 C2 -134.93(14)
N1 C1 C2 O7 163.15(11)
N2 C1 C2 O7 44.47(15)
N3 C1 C2 O7 -77.83(14)
N5 N4 C3 O7 178.36(11)
N5 N4 C3 O8 -3.9(2)
C2 O7 C3 O8 -3.21(18)
C2 O7 C3 N4 174.85(11)
C3 O7 C2 C1 -174.83(11)
C3 N4 N5 O9 -13.7(2)
C3 N4 N5 O10 167.26(12)
N6 N7 C4 N8 178.76(13)
N6 N7 C5 N9 -178.86(13)
N8 N9 C5 N7 -0.11(16)
N9 N8 C4 N7 0.27(17)
C4 N7 C5 N9 0.27(16)
C4 N8 N9 C5 -0.10(17)
C5 N7 C4 N8 -0.32(16)
